data_1550480
loop_
_publ_author_name
'Wu, Zijun'
'Wang, Jian'

_publ_section_title
;
 A tandem dearomatization/rearomatization strategy: enantioselective
 N-heterocyclic carbene-catalyzed \a-arylation
;
_journal_name_full 'Chemical Science'
_journal_paper_doi 10.1039/C8SC04601H
_journal_year 2019
_chemical_absolute_configuration rm
_chemical_formula_moiety 'C17 H17 Cl N2 O3'
_chemical_formula_sum 'C17 H17 Cl N2 O3'
_chemical_formula_weight 332.77
_space_group_crystal_system monoclinic
_space_group_IT_number 4
_space_group_name_Hall 'P 2yb'
_space_group_name_H-M_alt 'P 1 21 1'
_symmetry_space_group_name_Hall 'P 2yb'
_symmetry_space_group_name_H-M 'P 1 21 1'
_atom_sites_solution_hydrogens mixed
_atom_sites_solution_primary dual
_audit_creation_date 2018-07-24
_audit_creation_method
;
Olex2 1.2
(compiled 2017.03.28 svn.r3405 for OlexSys, GUI svn.r5337)
;
_audit_update_record
;
2018-07-27 deposited with the CCDC.
2018-12-26 downloaded from the CCDC.
;
_cell_angle_alpha 90
_cell_angle_beta 109.1000(10)
_cell_angle_gamma 90
_cell_formula_units_Z 2
_cell_length_a 7.59900(10)
_cell_length_b 10.24900(10)
_cell_length_c 10.48800(10)
_cell_measurement_reflns_used 9866
_cell_measurement_temperature 100.3(7)
_cell_measurement_theta_max 71.1000
_cell_measurement_theta_min 4.2780
_cell_volume 771.861(15)
_computing_cell_refinement 'CrysAlisPro 1.171.39.46 (Rigaku OD, 2018)'
_computing_data_collection 'CrysAlisPro 1.171.39.46 (Rigaku OD, 2018)'
_computing_data_reduction 'CrysAlisPro 1.171.39.46 (Rigaku OD, 2018)'
_computing_molecular_graphics 'Olex2 (Dolomanov et al., 2009)'
_computing_publication_material 'Olex2 (Dolomanov et al., 2009)'
_computing_structure_refinement 'ShelXL (Sheldrick, 2015)'
_computing_structure_solution 'ShelXT (Sheldrick, 2015)'
_diffrn_ambient_environment N~2~
_diffrn_ambient_temperature 100.3(7)
_diffrn_detector 'CCD plate'
_diffrn_detector_area_resol_mean 5.2137
_diffrn_detector_type AtlasS2
_diffrn_measured_fraction_theta_full 1.000
_diffrn_measured_fraction_theta_max 0.996
_diffrn_measurement_details
;
List of Runs (angles in degrees, time in seconds):

  # Type    Start    End  Width  t~exp~   \w     \q     \k     \f   Frames
#--------------------------------------------------------------------------
  1  \w    -40.00 -13.00   1.00    1.00    --  -40.81 -57.00  90.00   27
  2  \w   -113.00 -41.00   1.00    1.00    --  -40.81 -57.00  90.00   72
  3  \w    -72.00   4.00   1.00    1.00    --  -40.81  77.00  30.00   76
  4  \w     10.00  35.00   1.00    1.00    --  -40.81  77.00  30.00   25
  5  \w     20.00 108.00   1.00    1.00    --  100.91 -95.00-150.00   88
  6  \w     82.00 173.00   1.00    1.00    --  100.91  61.00   0.00   91
  7  \w     31.00 114.00   1.00    1.00    --  100.91 -45.00-150.00   83
  8  \w    115.00 166.00   1.00    1.00    --  100.91 125.00 -90.00   51
  9  \w    119.00 170.00   1.00    1.00    --  100.91  15.00 -30.00   51
 10  \w    -60.00  27.00   1.00    1.00    --  -40.81  57.00-120.00   87
 11  \w     38.00 106.00   1.00    1.00    --   40.81  38.00 -30.00   68
 12  \w     81.00 113.00   1.00    1.00    --  100.29-125.00 -30.00   32
 13  \w     76.00 159.00   1.00    1.00    --  100.29  45.00  60.00   83
 14  \w     69.00 117.00   1.00    1.00    --  100.29-125.00 150.00   48
 15  \w     62.00 120.00   1.00    1.00    --  100.29 -30.00   0.00   58
 16  \w     98.00 124.00   1.00    1.00    --  100.29 125.00  60.00   26
 17  \w     30.00 125.00   1.00    1.00    --  100.29 -77.00 -30.00   95
 18  \w    -44.00 -13.00   1.00    1.00    --  -40.81 -57.00 -90.00   31
 19  \w   -108.00 -67.00   1.00    1.00    --  -40.81 -57.00 -90.00   41
 20  \w     65.00  97.00   1.00    1.00    --   40.81-125.00 -90.00   32
 21  \w      8.00  33.00   1.00    1.00    --   42.00  82.00  94.18   25
 22  \w     11.00  37.00   1.00    1.00    --   46.00  84.00 -39.89   26
 23  \w     16.00  44.00   1.00    1.00    --   50.00  81.00 147.30   28
 24  \w     17.00  42.00   1.00    1.00    --   50.00  80.00-141.21   25
 25  \w     27.00  53.00   1.00    1.00    --   58.00  76.00  19.51   26
 26  \w     29.00  61.00   1.00    1.00    --   58.00  76.00 114.13   32
 27  \w     89.00 115.00   1.00    1.00    --   58.00  76.00 114.13   26
 28  \w     32.00  70.00   1.00    1.00    --   62.00  75.00-174.21   38
 29  \w    102.00 129.00   1.00    1.00    --   62.00  75.00-174.21   27
 30  \w     32.00  58.00   1.00    1.00    --   62.00  77.00 -41.44   26
 31  \w     36.00  64.00   1.00    1.00    --   62.00  76.00 131.53   28
 32  \w    113.00 138.00   1.00    1.00    --   62.00  76.00-108.38   25
 33  \w     30.00  59.00   1.00    1.00    --   62.00  76.00-108.38   29
 34  \w     34.00  60.00   1.00    1.00    --   66.00  75.00 -77.68   26
 35  \w     33.00  74.00   1.00    1.00    --   66.00  77.00  46.42   41
 36  \w    111.00 137.00   1.00    1.00    --   66.00  75.00 -77.68   26
 37  \w     47.00  73.00   1.00    1.00    --   78.00  71.00 -29.61   26
 38  \w     68.00 144.00   1.00    1.00    --  100.29  77.00 120.00   76
 39  \w     81.00 164.00   1.00    1.00    --  100.29  61.00-150.00   83
 40  \w     68.00 130.00   1.00    1.00    --  100.29  77.00 -90.00   62
 41  \w     68.00  94.00   1.00    1.00    --  100.29  77.00 -60.00   26
 42  \w     69.00  95.00   1.00    1.00    --  100.29  77.00   0.00   26
 43  \w     69.00 120.00   1.00    1.00    --  100.29  77.00  90.00   51
 44  \w     68.00  94.00   1.00    1.00    --  100.29  77.00  30.00   26
 45  \w     69.00 120.00   1.00    1.00    --  100.29  77.00-120.00   51
 46  \w    145.00 171.00   1.00    1.00    --  100.29  77.00-180.00   26
 47  \w     68.00  94.00   1.00    1.00    --  100.29  77.00-180.00   26
 48  \w     68.00  94.00   1.00    1.00    --  100.29  77.00 -30.00   26
 49  \w     73.00  99.00   1.00    1.00    --  100.29  61.00-120.00   26
 50  \w    101.00 164.00   1.00    1.00    --  100.29  77.00 150.00   63
 51  \w     70.00  96.00   1.00    1.00    --  100.29  77.00  60.00   26
 52  \w     68.00  96.00   1.00    1.00    --  100.29  77.00 150.00   28
;
_diffrn_measurement_device 'four-circle diffractometer'
_diffrn_measurement_device_type 'SuperNova, Dual, Cu at home/near, AtlasS2'
_diffrn_measurement_method '\w scans'
_diffrn_orient_matrix_type 'CrysAlisPro convention (1999,Acta A55,543-557)'
_diffrn_orient_matrix_UB_11 0.1979109000
_diffrn_orient_matrix_UB_12 -0.0532133000
_diffrn_orient_matrix_UB_13 0.0245912000
_diffrn_orient_matrix_UB_21 -0.0059431000
_diffrn_orient_matrix_UB_22 0.0499623000
_diffrn_orient_matrix_UB_23 -0.1398756000
_diffrn_orient_matrix_UB_31 0.0825344000
_diffrn_orient_matrix_UB_32 0.1314178000
_diffrn_orient_matrix_UB_33 0.0632272000
_diffrn_radiation_monochromator mirror
_diffrn_radiation_probe x-ray
_diffrn_radiation_type CuK\a
_diffrn_radiation_wavelength 1.54184
_diffrn_reflns_av_R_equivalents 0.0242
_diffrn_reflns_av_unetI/netI 0.0174
_diffrn_reflns_Laue_measured_fraction_full 1.000
_diffrn_reflns_Laue_measured_fraction_max 0.996
_diffrn_reflns_limit_h_max 9
_diffrn_reflns_limit_h_min -9
_diffrn_reflns_limit_k_max 12
_diffrn_reflns_limit_k_min -12
_diffrn_reflns_limit_l_max 12
_diffrn_reflns_limit_l_min -12
_diffrn_reflns_number 11126
_diffrn_reflns_point_group_measured_fraction_full 0.996
_diffrn_reflns_point_group_measured_fraction_max 0.984
_diffrn_reflns_theta_full 67.684
_diffrn_reflns_theta_max 71.200
_diffrn_reflns_theta_min 4.461
_diffrn_source 'micro-focus sealed X-ray tube'
_diffrn_source_type 'SuperNova (Cu) X-ray Source'
_exptl_absorpt_coefficient_mu 2.342
_exptl_absorpt_correction_T_max 1.00000
_exptl_absorpt_correction_T_min 0.81086
_exptl_absorpt_correction_type multi-scan
_exptl_absorpt_process_details
;
CrysAlisPro 1.171.39.46 (Rigaku Oxford Diffraction, 2018)
Empirical absorption correction using spherical harmonics,
 implemented in SCALE3 ABSPACK scaling algorithm.
;
_exptl_crystal_colour 'clear light colourless'
_exptl_crystal_density_diffrn 1.432
_exptl_crystal_description block
_exptl_crystal_F_000 348
_exptl_crystal_size_max 0.45
_exptl_crystal_size_mid 0.35
_exptl_crystal_size_min 0.32
_refine_diff_density_max 0.160
_refine_diff_density_min -0.262
_refine_diff_density_rms 0.043
_refine_ls_abs_structure_details
;
 Flack x determined using 1352 quotients [(I+)-(I-)]/[(I+)+(I-)]
 (Parsons, Flack and Wagner, Acta Cryst. B69 (2013) 249-259).
;
_refine_ls_abs_structure_Flack 0.005(5)
_refine_ls_extinction_method none
_refine_ls_goodness_of_fit_ref 1.087
_refine_ls_hydrogen_treatment constr
_refine_ls_matrix_type full
_refine_ls_number_parameters 209
_refine_ls_number_reflns 2950
_refine_ls_number_restraints 1
_refine_ls_restrained_S_all 1.087
_refine_ls_R_factor_all 0.0245
_refine_ls_R_factor_gt 0.0244
_refine_ls_shift/su_max 0.000
_refine_ls_shift/su_mean 0.000
_refine_ls_structure_factor_coef Fsqd
_refine_ls_weighting_details 'w=1/[\s^2^(Fo^2^)+(0.0360P)^2^+0.1680P] where P=(Fo^2^+2Fc^2^)/3'
_refine_ls_weighting_scheme calc
_refine_ls_wR_factor_gt 0.0628
_refine_ls_wR_factor_ref 0.0629
_reflns_Friedel_coverage 0.864
_reflns_Friedel_fraction_full 0.992
_reflns_Friedel_fraction_max 0.970
_reflns_number_gt 2941
_reflns_number_total 2950
_reflns_threshold_expression 'I > 2\s(I)'
_cod_data_source_file c8sc04601h2.cif
_cod_data_source_block 20180723wuzijun
_cod_database_code 1550480
_shelx_shelxl_version_number 2014/7
_shelx_space_group_comment
;
The symmetry employed for this shelxl refinement is uniquely defined
by the following loop, which should always be used as a source of
symmetry information in preference to the above space-group names.
They are only intended as comments.
;
_reflns_odcompleteness_completeness 100.00
_reflns_odcompleteness_iscentric 1
_reflns_odcompleteness_theta 64.99
_olex2_refinement_description
;
1. Fixed Uiso
 At 1.2 times of:
  All C(H) groups, All C(H,H) groups, All N(H) groups
 At 1.5 times of:
  All C(H,H,H) groups
2.a Riding coordinates:
 N1(H1)
2.b Ternary CH refined with riding coordinates:
 C11(H11)
2.c Secondary CH2 refined with riding coordinates:
 C12(H12A,H12B), C13(H13A,H13B), C14(H14A,H14B)
2.d Aromatic/amide H refined with riding coordinates:
 C2(H2), C3(H3), C5(H5), C6(H6), C7(H7), C8(H8)
2.e Idealised Me refined as rotating group:
 C17(H17A,H17B,H17C)
;
_olex2_submission_special_instructions 'No special instructions were received'
_oxdiff_exptl_absorpt_empirical_details
;
Empirical correction (ABSPACK) includes:
- Absorption correction using spherical harmonics
- Frame scaling
;
_oxdiff_exptl_absorpt_empirical_full_max 1.408
_oxdiff_exptl_absorpt_empirical_full_min 0.765

loop_
_space_group_symop_operation_xyz
'x, y, z'
'-x, y+1/2, -z'

loop_
_atom_site_label
_atom_site_type_symbol
_atom_site_fract_x
_atom_site_fract_y
_atom_site_fract_z
_atom_site_U_iso_or_equiv
_atom_site_adp_type
_atom_site_occupancy
_atom_site_site_symmetry_order
_atom_site_calc_flag
_atom_site_refinement_flags_posn
Cl1 Cl 0.80530(8) 0.67760(6) 0.73306(6) 0.03603(16) Uani 1 1 d .
O1 O -0.17615(19) 0.31522(15) 0.35344(13) 0.0204(3) Uani 1 1 d .
O2 O -0.07351(19) 0.48879(14) 0.26699(13) 0.0171(3) Uani 1 1 d .
O3 O 0.19946(18) 0.61762(14) 0.43303(13) 0.0152(3) Uani 1 1 d .
N1 N 0.0896(2) 0.33093(15) 0.58474(15) 0.0126(3) Uani 1 1 d .
H1 H -0.0014 0.2764 0.5622 0.015 Uiso 1 1 d R
N2 N 0.0714(2) 0.43126(16) 0.48532(15) 0.0128(3) Uani 1 1 d .
C1 C 0.1284(2) 0.37962(18) 0.71708(18) 0.0123(4) Uani 1 1 d .
C2 C 0.0531(2) 0.31494(19) 0.80677(19) 0.0144(4) Uani 1 1 d .
H2 H -0.0261 0.2439 0.7778 0.017 Uiso 1 1 calc R
C3 C 0.0987(3) 0.3586(2) 0.93637(19) 0.0164(4) Uani 1 1 d .
H3 H 0.0525 0.3152 0.9965 0.020 Uiso 1 1 calc R
C4 C 0.2158(3) 0.4696(2) 0.98157(18) 0.0144(4) Uani 1 1 d .
C5 C 0.2559(3) 0.5182(2) 1.11436(19) 0.0175(4) Uani 1 1 d .
H5 H 0.2077 0.4761 1.1742 0.021 Uiso 1 1 calc R
C6 C 0.3653(3) 0.6270(2) 1.1557(2) 0.0184(4) Uani 1 1 d .
H6 H 0.3882 0.6594 1.2425 0.022 Uiso 1 1 calc R
C7 C 0.4427(3) 0.6894(2) 1.06701(19) 0.0167(4) Uani 1 1 d .
H7 H 0.5176 0.7626 1.0959 0.020 Uiso 1 1 calc R
C8 C 0.4089(3) 0.64344(18) 0.93806(19) 0.0142(4) Uani 1 1 d .
H8 H 0.4629 0.6850 0.8812 0.017 Uiso 1 1 calc R
C9 C 0.2922(2) 0.53304(19) 0.89048(18) 0.0127(4) Uani 1 1 d .
C10 C 0.2490(2) 0.48298(19) 0.75687(18) 0.0117(4) Uani 1 1 d .
C11 C 0.3377(2) 0.53217(18) 0.65634(17) 0.0115(3) Uani 1 1 d .
H11 H 0.3806 0.6217 0.6809 0.014 Uiso 1 1 calc R
C12 C 0.5086(2) 0.44706(18) 0.66182(18) 0.0140(4) Uani 1 1 d .
H12A H 0.5975 0.4511 0.7524 0.017 Uiso 1 1 calc R
H12B H 0.4682 0.3571 0.6443 0.017 Uiso 1 1 calc R
C13 C 0.6077(3) 0.4867(2) 0.5621(2) 0.0189(4) Uani 1 1 d .
H13A H 0.7194 0.4342 0.5798 0.023 Uiso 1 1 calc R
H13B H 0.5270 0.4662 0.4715 0.023 Uiso 1 1 calc R
C14 C 0.6616(3) 0.6288(2) 0.5664(2) 0.0248(5) Uani 1 1 d .
H14A H 0.5498 0.6819 0.5384 0.030 Uiso 1 1 calc R
H14B H 0.7287 0.6437 0.5034 0.030 Uiso 1 1 calc R
C15 C 0.1992(2) 0.53343(18) 0.51482(17) 0.0115(3) Uani 1 1 d .
C16 C -0.0715(3) 0.40557(19) 0.36329(19) 0.0140(4) Uani 1 1 d .
C17 C -0.2105(3) 0.4585(2) 0.13698(19) 0.0204(4) Uani 1 1 d .
H17A H -0.2026 0.5218 0.0716 0.031 Uiso 1 1 calc GR
H17B H -0.3329 0.4606 0.1446 0.031 Uiso 1 1 calc GR
H17C H -0.1864 0.3732 0.1088 0.031 Uiso 1 1 calc GR

loop_
_atom_site_aniso_label
_atom_site_aniso_U_11
_atom_site_aniso_U_22
_atom_site_aniso_U_33
_atom_site_aniso_U_23
_atom_site_aniso_U_13
_atom_site_aniso_U_12
Cl1 0.0286(3) 0.0342(3) 0.0425(3) -0.0038(3) 0.0078(2) -0.0139(2)
O1 0.0200(7) 0.0239(8) 0.0154(6) 0.0001(6) 0.0032(5) -0.0088(6)
O2 0.0171(7) 0.0201(7) 0.0108(6) 0.0019(5) 0.0000(5) -0.0024(5)
O3 0.0171(6) 0.0152(6) 0.0128(6) 0.0026(6) 0.0043(5) -0.0001(5)
N1 0.0157(7) 0.0111(8) 0.0113(7) 0.0012(6) 0.0046(6) -0.0023(6)
N2 0.0132(7) 0.0139(8) 0.0109(7) 0.0023(6) 0.0034(6) -0.0002(6)
C1 0.0108(8) 0.0134(9) 0.0125(9) 0.0000(7) 0.0037(7) 0.0024(7)
C2 0.0136(9) 0.0145(9) 0.0158(9) 0.0000(7) 0.0059(7) -0.0015(8)
C3 0.0171(9) 0.0188(10) 0.0158(9) 0.0019(8) 0.0088(7) -0.0010(8)
C4 0.0122(8) 0.0176(9) 0.0140(8) -0.0003(8) 0.0048(7) 0.0002(7)
C5 0.0180(9) 0.0218(10) 0.0143(9) 0.0003(8) 0.0074(7) -0.0010(8)
C6 0.0201(9) 0.0224(10) 0.0122(8) -0.0042(8) 0.0048(7) 0.0006(8)
C7 0.0162(8) 0.0152(9) 0.0165(9) -0.0031(8) 0.0022(7) -0.0015(8)
C8 0.0140(8) 0.0149(10) 0.0132(8) 0.0011(7) 0.0036(7) -0.0005(7)
C9 0.0102(8) 0.0138(9) 0.0134(8) 0.0005(7) 0.0027(7) 0.0027(7)
C10 0.0094(8) 0.0139(8) 0.0118(8) 0.0013(7) 0.0036(6) 0.0013(7)
C11 0.0115(8) 0.0118(8) 0.0110(8) 0.0005(7) 0.0034(7) 0.0006(7)
C12 0.0127(9) 0.0154(9) 0.0141(8) 0.0027(7) 0.0046(7) 0.0018(7)
C13 0.0153(9) 0.0257(10) 0.0184(9) 0.0026(8) 0.0089(8) 0.0034(8)
C14 0.0196(10) 0.0306(12) 0.0276(11) 0.0066(9) 0.0123(8) -0.0023(9)
C15 0.0108(8) 0.0121(9) 0.0119(8) -0.0007(7) 0.0044(7) 0.0022(7)
C16 0.0122(8) 0.0183(10) 0.0125(8) -0.0013(7) 0.0052(7) 0.0010(7)
C17 0.0156(9) 0.0288(12) 0.0115(9) 0.0004(8) -0.0029(7) -0.0024(8)

loop_
_atom_type_symbol
_atom_type_description
_atom_type_scat_dispersion_real
_atom_type_scat_dispersion_imag
_atom_type_scat_source
C C 0.0181 0.0091 'International Tables Vol C Tables 4.2.6.8 and 6.1.1.4'
H H 0.0000 0.0000 'International Tables Vol C Tables 4.2.6.8 and 6.1.1.4'
Cl Cl 0.3639 0.7018 'International Tables Vol C Tables 4.2.6.8 and 6.1.1.4'
N N 0.0311 0.0180 'International Tables Vol C Tables 4.2.6.8 and 6.1.1.4'
O O 0.0492 0.0322 'International Tables Vol C Tables 4.2.6.8 and 6.1.1.4'

loop_
_geom_angle_atom_site_label_1
_geom_angle_atom_site_label_2
_geom_angle_atom_site_label_3
_geom_angle
C16 O2 C17 113.97(15)
N2 N1 H1 112.8
C1 N1 H1 112.9
C1 N1 N2 113.54(15)
C15 N2 N1 118.80(14)
C15 N2 C16 128.15(15)
C16 N2 N1 112.87(15)
N1 C1 C2 119.20(16)
C10 C1 N1 118.37(16)
C10 C1 C2 122.27(16)
C1 C2 H2 120.6
C3 C2 C1 118.82(18)
C3 C2 H2 120.6
C2 C3 H3 119.3
C2 C3 C4 121.39(17)
C4 C3 H3 119.3
C3 C4 C9 119.15(17)
C5 C4 C3 121.21(17)
C5 C4 C9 119.64(18)
C4 C5 H5 119.7
C6 C5 C4 120.68(18)
C6 C5 H5 119.7
C5 C6 H6 120.0
C5 C6 C7 120.07(18)
C7 C6 H6 120.0
C6 C7 H7 119.7
C8 C7 C6 120.69(18)
C8 C7 H7 119.7
C7 C8 H8 119.6
C7 C8 C9 120.81(17)
C9 C8 H8 119.6
C8 C9 C4 118.09(17)
C8 C9 C10 123.16(17)
C10 C9 C4 118.75(17)
C1 C10 C9 119.47(16)
C1 C10 C11 116.79(16)
C9 C10 C11 123.63(16)
C10 C11 H11 108.4
C10 C11 C12 110.23(15)
C10 C11 C15 111.17(14)
C12 C11 H11 108.4
C15 C11 H11 108.4
C15 C11 C12 110.30(14)
C11 C12 H12A 108.6
C11 C12 H12B 108.6
H12A C12 H12B 107.6
C13 C12 C11 114.76(15)
C13 C12 H12A 108.6
C13 C12 H12B 108.6
C12 C13 H13A 108.5
C12 C13 H13B 108.5
H13A C13 H13B 107.5
C14 C13 C12 115.16(17)
C14 C13 H13A 108.5
C14 C13 H13B 108.5
Cl1 C14 H14A 109.3
Cl1 C14 H14B 109.3
C13 C14 Cl1 111.68(15)
C13 C14 H14A 109.3
C13 C14 H14B 109.3
H14A C14 H14B 107.9
O3 C15 N2 122.58(16)
O3 C15 C11 122.43(17)
N2 C15 C11 114.99(15)
O1 C16 O2 126.19(18)
O1 C16 N2 120.95(17)
O2 C16 N2 112.86(16)
O2 C17 H17A 109.5
O2 C17 H17B 109.5
O2 C17 H17C 109.5
H17A C17 H17B 109.5
H17A C17 H17C 109.5
H17B C17 H17C 109.5

loop_
_geom_bond_atom_site_label_1
_geom_bond_atom_site_label_2
_geom_bond_distance
Cl1 C14 1.803(2)
O1 C16 1.203(2)
O2 C16 1.318(2)
O2 C17 1.453(2)
O3 C15 1.217(2)
N1 H1 0.8600
N1 N2 1.438(2)
N1 C1 1.412(2)
N2 C15 1.392(2)
N2 C16 1.406(2)
C1 C2 1.416(3)
C1 C10 1.373(3)
C2 H2 0.9300
C2 C3 1.364(3)
C3 H3 0.9300
C3 C4 1.426(3)
C4 C5 1.415(3)
C4 C9 1.427(3)
C5 H5 0.9300
C5 C6 1.373(3)
C6 H6 0.9300
C6 C7 1.407(3)
C7 H7 0.9300
C7 C8 1.375(3)
C8 H8 0.9300
C8 C9 1.423(3)
C9 C10 1.426(3)
C10 C11 1.512(2)
C11 H11 0.9800
C11 C12 1.550(2)
C11 C15 1.513(2)
C12 H12A 0.9700
C12 H12B 0.9700
C12 C13 1.530(3)
C13 H13A 0.9700
C13 H13B 0.9700
C13 C14 1.509(3)
C14 H14A 0.9700
C14 H14B 0.9700
C17 H17A 0.9600
C17 H17B 0.9600
C17 H17C 0.9600
